data_4305081
loop_
_publ_author_name
'Jianfeng Li'
'Haibin Song'
'Chunming Cui'
'Jin-Pei Cheng'

_publ_contact_author_address
;Institute of Elemento-organic Chemistry
Nankai University
Tianjin 300071
P. R. China
;
_publ_contact_author_email cmcui@nankai.edu.cn
_publ_contact_author_fax +86-22-23503461
_publ_contact_author_name 'Chunming Cui'
_publ_contact_author_phone +86-22-23503461
_publ_section_title
;
Synthesis and Characterization of Linear and Square-Planar Nickel Complexes
with Primary Amido Ligands
;
_journal_name_full 'Inorganic Chemistry'
_journal_page_first 3468
_journal_page_last 3470
_journal_paper_doi 10.1021/ic800288x
_journal_volume 47
_journal_year 2008
_chemical_formula_moiety 'C74 H92 N2 Ni'
_chemical_formula_sum 'C74 H92 N2 Ni'
_chemical_formula_weight 1068.21
_chemical_name_systematic
; 
 ? 
;
_space_group_IT_number 2
_symmetry_cell_setting triclinic
_symmetry_space_group_name_Hall '-P 1'
_symmetry_space_group_name_H-M 'P -1'
_atom_sites_solution_hydrogens geom
_atom_sites_solution_primary direct
_atom_sites_solution_secondary difmap
_audit_creation_method SHELXL-97
_cell_angle_alpha 76.560(8)
_cell_angle_beta 76.320(8)
_cell_angle_gamma 70.590(8)
_cell_formula_units_Z 1
_cell_length_a 10.9100(10)
_cell_length_b 11.7540(10)
_cell_length_c 13.3740(14)
_cell_measurement_reflns_used 3187
_cell_measurement_temperature 113(2)
_cell_measurement_theta_max 27.1
_cell_measurement_theta_min 1.9
_cell_volume 1549.4(3)
_computing_cell_refinement CrystalClear
_computing_data_collection CrystalClear
_computing_data_reduction CrystalClear
_computing_publication_material 'CrystalStructure 3.7.0'
_computing_structure_refinement 'SHELXL-97 (Sheldrick, 1997)'
_computing_structure_solution 'SHELXS-97 (Sheldrick, 1990)'
_diffrn_ambient_temperature 113(2)
_diffrn_detector_area_resol_mean 7.31
_diffrn_measured_fraction_theta_full 0.982
_diffrn_measured_fraction_theta_max 0.982
_diffrn_measurement_device_type 'Rigaku Saturn'
_diffrn_measurement_method \w
_diffrn_radiation_monochromator confocal
_diffrn_radiation_source 'rotating anode'
_diffrn_radiation_type MoK\a
_diffrn_radiation_wavelength 0.71070
_diffrn_reflns_av_R_equivalents 0.0564
_diffrn_reflns_av_sigmaI/netI 0.0912
_diffrn_reflns_limit_h_max 12
_diffrn_reflns_limit_h_min -12
_diffrn_reflns_limit_k_max 13
_diffrn_reflns_limit_k_min -13
_diffrn_reflns_limit_l_max 15
_diffrn_reflns_limit_l_min -15
_diffrn_reflns_number 11736
_diffrn_reflns_theta_full 25.00
_diffrn_reflns_theta_max 25.00
_diffrn_reflns_theta_min 1.59
_exptl_absorpt_coefficient_mu 0.356
_exptl_absorpt_correction_T_max 0.9929
_exptl_absorpt_correction_T_min 0.9859
_exptl_absorpt_correction_type multi-scan
_exptl_absorpt_process_details 'Jacobson, R. (1998) Private communication'
_exptl_crystal_colour colorless
_exptl_crystal_density_diffrn 1.145
_exptl_crystal_density_method 'not measured'
_exptl_crystal_description prism
_exptl_crystal_F_000 578
_exptl_crystal_size_max 0.04
_exptl_crystal_size_mid 0.04
_exptl_crystal_size_min 0.02
_refine_diff_density_max 0.347
_refine_diff_density_min -0.923
_refine_diff_density_rms 0.078
_refine_ls_extinction_method none
_refine_ls_goodness_of_fit_ref 1.103
_refine_ls_hydrogen_treatment mixed
_refine_ls_matrix_type full
_refine_ls_number_parameters 413
_refine_ls_number_reflns 5350
_refine_ls_number_restraints 19
_refine_ls_restrained_S_all 1.104
_refine_ls_R_factor_all 0.1073
_refine_ls_R_factor_gt 0.0769
_refine_ls_shift/su_max 0.001
_refine_ls_shift/su_mean 0.000
_refine_ls_structure_factor_coef Fsqd
_refine_ls_weighting_details 'calc w=1/[\s^2^(Fo^2^)+(0.1023P)^2^+1.1920P] where P=(Fo^2^+2Fc^2^)/3'
_refine_ls_weighting_scheme calc
_refine_ls_wR_factor_gt 0.2028
_refine_ls_wR_factor_ref 0.2288
_reflns_number_gt 3618
_reflns_number_total 5350
_reflns_threshold_expression >2sigma(I)
_cod_data_source_file ic800288x-file004_1.cif
_cod_data_source_block shelxl
_cod_database_code 4305081

loop_
_symmetry_equiv_pos_as_xyz
'x, y, z'
'-x, -y, -z'

loop_
_atom_site_label
_atom_site_type_symbol
_atom_site_fract_x
_atom_site_fract_y
_atom_site_fract_z
_atom_site_U_iso_or_equiv
_atom_site_adp_type
_atom_site_occupancy
_atom_site_symmetry_multiplicity
_atom_site_calc_flag
_atom_site_refinement_flags
_atom_site_disorder_assembly
_atom_site_disorder_group
Ni1 Ni 1.0000 0.5000 0.0000 0.0361(3) Uani 1 2 d S . .
N1 N 0.9490(3) 0.4205(3) 0.1291(2) 0.0301(9) Uani 1 1 d D . .
H1 H 0.934(5) 0.465(4) 0.175(3) 0.045 Uiso 1 1 d D . .
C1 C 0.9358(4) 0.3030(4) 0.1566(3) 0.0292(10) Uani 1 1 d . . .
C2 C 0.9658(4) 0.2322(4) 0.0798(3) 0.0318(10) Uani 1 1 d . . .
C3 C 0.9526(5) 0.1150(4) 0.1065(4) 0.0460(13) Uani 1 1 d . . .
H3A H 0.9726 0.0666 0.0537 0.055 Uiso 1 1 calc R . .
C4 C 0.9103(5) 0.0673(5) 0.2098(5) 0.0555(16) Uani 1 1 d . . .
H4A H 0.9029 -0.0135 0.2273 0.067 Uiso 1 1 calc R . .
C5 C 0.8798(5) 0.1374(5) 0.2854(4) 0.0514(15) Uani 1 1 d . . .
H5A H 0.8510 0.1045 0.3556 0.062 Uiso 1 1 calc R . .
C6 C 0.8900(4) 0.2569(4) 0.2622(3) 0.0374(12) Uani 1 1 d . . .
C7 C 1.0109(4) 0.2803(4) -0.0332(3) 0.0303(10) Uani 1 1 d . . .
C8 C 1.1471(4) 0.2466(4) -0.0757(3) 0.0368(11) Uani 1 1 d . . .
C9 C 1.1855(4) 0.2740(5) -0.1829(3) 0.0462(13) Uani 1 1 d . . .
H9A H 1.2767 0.2520 -0.2124 0.055 Uiso 1 1 calc R . .
C10 C 1.0923(5) 0.3333(5) -0.2481(3) 0.0480(13) Uani 1 1 d . . .
H10A H 1.1198 0.3486 -0.3216 0.058 Uiso 1 1 calc R . .
C11 C 0.9590(4) 0.3700(4) -0.2053(3) 0.0349(11) Uani 1 1 d . . .
H11A H 0.8961 0.4125 -0.2498 0.042 Uiso 1 1 calc R . .
C12 C 0.9163(4) 0.3455(4) -0.0982(3) 0.0299(10) Uani 1 1 d . . .
C13 C 1.2501(4) 0.1777(4) -0.0057(4) 0.0411(12) Uani 1 1 d . . .
H13A H 1.2081 0.1891 0.0678 0.049 Uiso 1 1 calc R . .
C14 C 1.2930(5) 0.0411(5) -0.0100(5) 0.0640(17) Uani 1 1 d . . .
H14A H 1.3589 -0.0024 0.0352 0.096 Uiso 1 1 calc R . .
H14B H 1.3314 0.0281 -0.0819 0.096 Uiso 1 1 calc R . .
H14C H 1.2163 0.0100 0.0141 0.096 Uiso 1 1 calc R . .
C15 C 1.3706(4) 0.2268(5) -0.0355(4) 0.0454(13) Uani 1 1 d . . .
H15A H 1.4249 0.1929 0.0194 0.068 Uiso 1 1 calc R . .
H15B H 1.3407 0.3163 -0.0431 0.068 Uiso 1 1 calc R . .
H15C H 1.4230 0.2026 -0.1016 0.068 Uiso 1 1 calc R . .
C16 C 0.7691(4) 0.3823(4) -0.0529(3) 0.0341(11) Uani 1 1 d . . .
H16A H 0.7598 0.3880 0.0222 0.041 Uiso 1 1 calc R . .
C17 C 0.7054(5) 0.2865(5) -0.0569(5) 0.0599(16) Uani 1 1 d . . .
H17A H 0.7480 0.2082 -0.0163 0.090 Uiso 1 1 calc R . .
H17B H 0.7160 0.2768 -0.1295 0.090 Uiso 1 1 calc R . .
H17C H 0.6113 0.3129 -0.0274 0.090 Uiso 1 1 calc R . .
C18 C 0.6957(4) 0.5088(4) -0.1085(4) 0.0421(12) Uani 1 1 d . . .
H18A H 0.6060 0.5362 -0.0695 0.063 Uiso 1 1 calc R . .
H18B H 0.6916 0.5027 -0.1794 0.063 Uiso 1 1 calc R . .
H18C H 0.7429 0.5678 -0.1118 0.063 Uiso 1 1 calc R . .
C19 C 0.8515(4) 0.3317(5) 0.3460(3) 0.0423(13) Uani 1 1 d . . .
C20 C 0.7258(4) 0.4191(5) 0.3579(3) 0.0490(15) Uani 1 1 d . . .
C21 C 0.6889(5) 0.4845(6) 0.4385(3) 0.0657(19) Uani 1 1 d . . .
H21A H 0.6042 0.5428 0.4473 0.079 Uiso 1 1 calc R . .
C22 C 0.7734(5) 0.4667(7) 0.5071(4) 0.074(2) Uani 1 1 d . . .
H22A H 0.7461 0.5115 0.5631 0.088 Uiso 1 1 calc R . .
C23 C 0.8985(5) 0.3828(6) 0.4936(4) 0.0619(18) Uani 1 1 d . . .
H23A H 0.9565 0.3720 0.5403 0.074 Uiso 1 1 calc R . .
C24 C 0.9394(4) 0.3160(5) 0.4147(3) 0.0495(15) Uani 1 1 d . B .
C25 C 0.6302(4) 0.4374(5) 0.2840(3) 0.0506(15) Uani 1 1 d . . .
H25A H 0.6841 0.4253 0.2135 0.061 Uiso 1 1 calc R . .
C26 C 0.5555(5) 0.3403(6) 0.3193(4) 0.0638(18) Uani 1 1 d . . .
H26A H 0.6190 0.2585 0.3275 0.096 Uiso 1 1 calc R . .
H26B H 0.5031 0.3472 0.2667 0.096 Uiso 1 1 calc R . .
H26C H 0.4968 0.3535 0.3862 0.096 Uiso 1 1 calc R . .
C27 C 0.5319(5) 0.5643(5) 0.2723(4) 0.0596(17) Uani 1 1 d . . .
H27A H 0.4850 0.5747 0.2151 0.089 Uiso 1 1 calc R . .
H27B H 0.5789 0.6261 0.2567 0.089 Uiso 1 1 calc R . .
H27C H 0.4683 0.5741 0.3374 0.089 Uiso 1 1 calc R . .
C28 C 1.0780(4) 0.2265(5) 0.4008(4) 0.0449(13) Uani 1 1 d D . .
H28A H 1.0958 0.1882 0.3408 0.054 Uiso 0.496(8) 1 d PR A 1
H28B H 1.0630 0.1759 0.3608 0.054 Uiso 0.504(8) 1 d PR A 2
C29 C 1.1038(7) 0.1347(5) 0.4982(4) 0.0723(19) Uani 1 1 d . B .
H29A H 1.0391 0.0887 0.5172 0.108 Uiso 1 1 calc R . .
H29B H 1.0963 0.1774 0.5552 0.108 Uiso 1 1 calc R . .
H29C H 1.1930 0.0782 0.4856 0.108 Uiso 1 1 calc R . .
C31 C 0.4076(10) 0.0165(12) 0.6680(11) 0.060(5) Uani 0.496(8) 1 d PD A 1
H31A H 0.3990 0.0195 0.5961 0.090 Uiso 0.496(8) 1 calc PR A 1
H31B H 0.3270 0.0701 0.7028 0.090 Uiso 0.496(8) 1 calc PR A 1
H31C H 0.4210 -0.0676 0.7057 0.090 Uiso 0.496(8) 1 calc PR A 1
C32 C 0.5228(6) 0.0585(6) 0.6673(5) 0.051(3) Uani 0.496(8) 1 d PGD A 1
C33 C 0.5470(7) 0.1565(7) 0.5929(5) 0.037(4) Uani 0.496(8) 1 d PGD A 1
H33A H 0.4904 0.1963 0.5430 0.045 Uiso 0.496(8) 1 calc PR A 1
C34 C 0.6541(8) 0.1964(6) 0.5914(5) 0.048(3) Uani 0.496(8) 1 d PGD A 1
H34A H 0.6706 0.2634 0.5406 0.058 Uiso 0.496(8) 1 calc PR A 1
C35 C 0.7369(7) 0.1382(8) 0.6643(6) 0.042(4) Uani 0.496(8) 1 d PGD A 1
H35A H 0.8101 0.1654 0.6633 0.051 Uiso 0.496(8) 1 calc PR A 1
C36 C 0.7127(7) 0.0401(8) 0.7387(6) 0.068(4) Uani 0.496(8) 1 d PGD A 1
H36A H 0.7694 0.0004 0.7886 0.081 Uiso 0.496(8) 1 calc PR A 1
C37 C 0.6057(8) 0.0003(7) 0.7402(5) 0.049(5) Uani 0.496(8) 1 d PGD A 1
H37A H 0.5892 -0.0667 0.7910 0.058 Uiso 0.496(8) 1 calc PR A 1
C38 C 0.7612(10) 0.1008(12) 0.6914(10) 0.058(5) Uani 0.504(8) 1 d PD A 2
H38A H 0.7416 0.1890 0.6887 0.087 Uiso 0.504(8) 1 calc PR A 2
H38B H 0.8368 0.0733 0.6371 0.087 Uiso 0.504(8) 1 calc PR A 2
H38C H 0.7823 0.0573 0.7601 0.087 Uiso 0.504(8) 1 calc PR A 2
C39 C 0.6440(6) 0.0745(6) 0.6738(5) 0.038(3) Uani 0.504(8) 1 d PGD A 2
C40 C 0.5795(7) 0.1441(6) 0.5918(5) 0.039(4) Uani 0.504(8) 1 d PGD A 2
H40A H 0.6101 0.2083 0.5470 0.047 Uiso 0.504(8) 1 calc PR A 2
C41 C 0.4702(7) 0.1197(7) 0.5753(5) 0.042(3) Uani 0.504(8) 1 d PGD A 2
H41A H 0.4261 0.1672 0.5193 0.050 Uiso 0.504(8) 1 calc PR A 2
C42 C 0.4254(7) 0.0258(8) 0.6409(6) 0.059(6) Uani 0.504(8) 1 d PGD A 2
H42A H 0.3508 0.0091 0.6297 0.071 Uiso 0.504(8) 1 calc PR A 2
C43 C 0.4899(9) -0.0438(7) 0.7229(6) 0.056(3) Uani 0.504(8) 1 d PGD A 2
H43A H 0.4593 -0.1080 0.7677 0.067 Uiso 0.504(8) 1 calc PR A 2
C44 C 0.5992(8) -0.0194(7) 0.7394(5) 0.084(8) Uani 0.504(8) 1 d PGD A 2
H44A H 0.6433 -0.0669 0.7954 0.100 Uiso 0.504(8) 1 calc PR A 2
C30 C 1.1830(7) 0.2944(8) 0.3953(9) 0.058(4) Uani 0.624(16) 1 d PD B 1
H30A H 1.2718 0.2365 0.3866 0.087 Uiso 0.624(16) 1 calc PR B 1
H30B H 1.1659 0.3270 0.4600 0.087 Uiso 0.624(16) 1 calc PR B 1
H30C H 1.1764 0.3617 0.3358 0.087 Uiso 0.624(16) 1 calc PR B 1
C30' C 1.1720(10) 0.2816(12) 0.3170(11) 0.040(5) Uani 0.376(16) 1 d PD B 2
H30D H 1.2574 0.2193 0.3049 0.059 Uiso 0.376(16) 1 calc PR B 2
H30E H 1.1840 0.3502 0.3396 0.059 Uiso 0.376(16) 1 calc PR B 2
H30F H 1.1355 0.3109 0.2523 0.059 Uiso 0.376(16) 1 calc PR B 2

loop_
_atom_site_aniso_label
_atom_site_aniso_U_11
_atom_site_aniso_U_22
_atom_site_aniso_U_33
_atom_site_aniso_U_23
_atom_site_aniso_U_13
_atom_site_aniso_U_12
Ni1 0.0305(5) 0.0403(5) 0.0249(4) 0.0040(4) 0.0007(3) -0.0041(4)
N1 0.0238(19) 0.035(2) 0.0194(17) 0.0005(15) 0.0027(14) -0.0005(16)
C1 0.016(2) 0.034(2) 0.027(2) 0.0095(19) -0.0055(17) -0.0020(18)
C2 0.022(2) 0.029(2) 0.036(2) 0.0094(19) -0.0097(18) -0.0032(19)
C3 0.042(3) 0.040(3) 0.053(3) 0.008(2) -0.022(2) -0.008(2)
C4 0.045(3) 0.038(3) 0.075(4) 0.029(3) -0.024(3) -0.018(3)
C5 0.030(3) 0.059(3) 0.048(3) 0.035(3) -0.013(2) -0.015(3)
C6 0.015(2) 0.052(3) 0.028(2) 0.018(2) -0.0051(17) -0.004(2)
C7 0.025(2) 0.030(2) 0.031(2) -0.0034(18) -0.0068(18) -0.0009(19)
C8 0.030(2) 0.037(3) 0.032(2) -0.002(2) -0.0082(19) 0.003(2)
C9 0.025(2) 0.063(3) 0.036(3) -0.016(2) -0.002(2) 0.008(2)
C10 0.039(3) 0.067(4) 0.024(2) -0.014(2) -0.004(2) 0.004(3)
C11 0.032(2) 0.042(3) 0.028(2) -0.008(2) -0.0130(19) 0.000(2)
C12 0.027(2) 0.028(2) 0.033(2) -0.0020(18) -0.0083(18) -0.0058(19)
C13 0.024(2) 0.045(3) 0.041(3) 0.001(2) -0.012(2) 0.007(2)
C14 0.046(3) 0.044(3) 0.090(4) -0.004(3) -0.030(3) 0.011(3)
C15 0.032(3) 0.053(3) 0.039(3) 0.001(2) -0.012(2) 0.000(2)
C16 0.025(2) 0.040(3) 0.035(2) 0.003(2) -0.0114(18) -0.010(2)
C17 0.043(3) 0.041(3) 0.101(5) 0.009(3) -0.041(3) -0.015(3)
C18 0.022(2) 0.040(3) 0.051(3) -0.002(2) -0.005(2) 0.003(2)
C19 0.019(2) 0.067(3) 0.019(2) 0.016(2) 0.0006(17) -0.004(2)
C20 0.021(2) 0.087(4) 0.019(2) 0.012(2) -0.0002(18) -0.005(2)
C21 0.019(2) 0.122(5) 0.023(2) -0.005(3) 0.0010(19) 0.013(3)
C22 0.032(3) 0.138(6) 0.021(2) -0.012(3) 0.002(2) 0.009(3)
C23 0.023(3) 0.116(5) 0.023(2) 0.009(3) -0.005(2) -0.003(3)
C24 0.020(2) 0.085(4) 0.020(2) 0.016(2) 0.0012(18) -0.005(2)
C25 0.023(2) 0.085(4) 0.023(2) 0.011(2) -0.0044(18) -0.002(3)
C26 0.024(3) 0.100(5) 0.046(3) 0.020(3) -0.014(2) -0.007(3)
C27 0.030(3) 0.094(4) 0.032(3) 0.013(3) -0.011(2) -0.002(3)
C28 0.022(2) 0.061(3) 0.036(2) 0.017(2) -0.0089(19) -0.007(2)
C29 0.094(5) 0.061(4) 0.036(3) 0.005(3) -0.023(3) 0.011(3)
C31 0.067(11) 0.069(11) 0.052(9) -0.020(7) 0.013(8) -0.039(9)
C32 0.048(7) 0.068(8) 0.043(6) -0.015(5) 0.002(5) -0.026(6)
C33 0.032(7) 0.043(9) 0.031(8) -0.013(7) -0.003(5) 0.002(5)
C34 0.052(7) 0.044(6) 0.039(6) -0.004(5) 0.005(5) -0.012(6)
C35 0.046(8) 0.046(7) 0.034(7) -0.004(6) -0.001(6) -0.017(6)
C36 0.061(8) 0.103(11) 0.033(6) 0.019(6) -0.016(6) -0.032(8)
C37 0.042(11) 0.046(8) 0.043(12) 0.029(7) -0.004(8) -0.021(8)
C38 0.038(7) 0.080(11) 0.044(8) 0.015(8) -0.020(6) -0.011(7)
C39 0.030(5) 0.044(6) 0.035(5) -0.005(4) -0.004(4) -0.007(4)
C40 0.032(6) 0.040(9) 0.029(7) 0.010(6) -0.009(5) 0.003(6)
C41 0.036(6) 0.047(6) 0.035(5) -0.007(4) -0.012(4) -0.001(5)
C42 0.031(8) 0.111(14) 0.028(6) -0.003(7) 0.006(5) -0.026(8)
C43 0.064(8) 0.061(8) 0.044(6) 0.012(5) -0.004(5) -0.040(6)
C44 0.098(19) 0.112(15) 0.047(14) 0.034(11) -0.039(12) -0.053(14)
C30 0.027(4) 0.059(6) 0.061(8) 0.017(5) 0.001(4) -0.002(4)
C30' 0.017(6) 0.052(8) 0.033(9) 0.010(6) 0.000(5) -0.004(6)

loop_
_atom_type_symbol
_atom_type_description
_atom_type_scat_dispersion_real
_atom_type_scat_dispersion_imag
_atom_type_scat_source
C C 0.0033 0.0016 'International Tables Vol C Tables 4.2.6.8 and 6.1.1.4'
H H 0.0000 0.0000 'International Tables Vol C Tables 4.2.6.8 and 6.1.1.4'
N N 0.0061 0.0033 'International Tables Vol C Tables 4.2.6.8 and 6.1.1.4'
Ni Ni 0.3393 1.1124 'International Tables Vol C Tables 4.2.6.8 and 6.1.1.4'

loop_
_geom_angle_atom_site_label_1
_geom_angle_atom_site_label_2
_geom_angle_atom_site_label_3
_geom_angle
_geom_angle_site_symmetry_1
_geom_angle_site_symmetry_3
_geom_angle_publ_flag
N1 Ni1 N1 180.0(3) 2_765 . ?
C1 N1 Ni1 128.2(3) . . ?
C1 N1 H1 121(3) . . ?
Ni1 N1 H1 111(3) . . ?
C2 C1 N1 119.1(3) . . ?
C2 C1 C6 120.5(4) . . ?
N1 C1 C6 120.5(4) . . ?
C1 C2 C3 119.4(4) . . ?
C1 C2 C7 121.4(4) . . ?
C3 C2 C7 119.1(4) . . ?
C2 C3 C4 121.0(5) . . ?
C2 C3 H3A 119.5 . . ?
C4 C3 H3A 119.5 . . ?
C5 C4 C3 119.5(5) . . ?
C5 C4 H4A 120.2 . . ?
C3 C4 H4A 120.2 . . ?
C4 C5 C6 121.6(4) . . ?
C4 C5 H5A 119.2 . . ?
C6 C5 H5A 119.2 . . ?
C5 C6 C1 117.9(5) . . ?
C5 C6 C19 120.0(4) . . ?
C1 C6 C19 122.1(4) . . ?
C12 C7 C8 120.5(4) . . ?
C12 C7 C2 119.6(4) . . ?
C8 C7 C2 119.4(3) . . ?
C9 C8 C7 118.8(4) . . ?
C9 C8 C13 120.4(4) . . ?
C7 C8 C13 120.8(4) . . ?
C8 C9 C10 121.0(4) . . ?
C8 C9 H9A 119.5 . . ?
C10 C9 H9A 119.5 . . ?
C11 C10 C9 119.8(4) . . ?
C11 C10 H10A 120.1 . . ?
C9 C10 H10A 120.1 . . ?
C10 C11 C12 121.0(4) . . ?
C10 C11 H11A 119.5 . . ?
C12 C11 H11A 119.5 . . ?
C11 C12 C7 118.7(4) . . ?
C11 C12 C16 120.3(4) . . ?
C7 C12 C16 120.9(4) . . ?
C14 C13 C8 109.9(4) . . ?
C14 C13 C15 110.5(4) . . ?
C8 C13 C15 112.1(4) . . ?
C14 C13 H13A 108.1 . . ?
C8 C13 H13A 108.1 . . ?
C15 C13 H13A 108.1 . . ?
C13 C14 H14A 109.5 . . ?
C13 C14 H14B 109.5 . . ?
H14A C14 H14B 109.5 . . ?
C13 C14 H14C 109.5 . . ?
H14A C14 H14C 109.5 . . ?
H14B C14 H14C 109.5 . . ?
C13 C15 H15A 109.5 . . ?
C13 C15 H15B 109.5 . . ?
H15A C15 H15B 109.5 . . ?
C13 C15 H15C 109.5 . . ?
H15A C15 H15C 109.5 . . ?
H15B C15 H15C 109.5 . . ?
C17 C16 C12 111.5(4) . . ?
C17 C16 C18 110.2(4) . . ?
C12 C16 C18 111.7(3) . . ?
C17 C16 H16A 107.7 . . ?
C12 C16 H16A 107.7 . . ?
C18 C16 H16A 107.7 . . ?
C16 C17 H17A 109.5 . . ?
C16 C17 H17B 109.5 . . ?
H17A C17 H17B 109.5 . . ?
C16 C17 H17C 109.5 . . ?
H17A C17 H17C 109.5 . . ?
H17B C17 H17C 109.5 . . ?
C16 C18 H18A 109.5 . . ?
C16 C18 H18B 109.5 . . ?
H18A C18 H18B 109.5 . . ?
C16 C18 H18C 109.5 . . ?
H18A C18 H18C 109.5 . . ?
H18B C18 H18C 109.5 . . ?
C20 C19 C24 119.7(5) . . ?
C20 C19 C6 119.6(4) . . ?
C24 C19 C6 120.7(4) . . ?
C21 C20 C19 119.2(4) . . ?
C21 C20 C25 120.5(4) . . ?
C19 C20 C25 120.2(5) . . ?
C20 C21 C22 120.9(5) . . ?
C20 C21 H21A 119.5 . . ?
C22 C21 H21A 119.5 . . ?
C21 C22 C23 119.8(5) . . ?
C21 C22 H22A 120.1 . . ?
C23 C22 H22A 120.1 . . ?
C24 C23 C22 121.3(5) . . ?
C24 C23 H23A 119.4 . . ?
C22 C23 H23A 119.4 . . ?
C23 C24 C19 119.0(4) . . ?
C23 C24 C28 120.0(4) . . ?
C19 C24 C28 121.0(5) . . ?
C27 C25 C20 113.8(5) . . ?
C27 C25 C26 109.6(4) . . ?
C20 C25 C26 110.7(4) . . ?
C27 C25 H25A 107.5 . . ?
C20 C25 H25A 107.5 . . ?
C26 C25 H25A 107.5 . . ?
C25 C26 H26A 109.5 . . ?
C25 C26 H26B 109.5 . . ?
H26A C26 H26B 109.5 . . ?
C25 C26 H26C 109.5 . . ?
H26A C26 H26C 109.5 . . ?
H26B C26 H26C 109.5 . . ?
C25 C27 H27A 109.5 . . ?
C25 C27 H27B 109.5 . . ?
H27A C27 H27B 109.5 . . ?
C25 C27 H27C 109.5 . . ?
H27A C27 H27C 109.5 . . ?
H27B C27 H27C 109.5 . . ?
C29 C28 C30' 129.9(6) . . ?
C29 C28 C24 112.0(4) . . ?
C30' C28 C24 111.5(5) . . ?
C29 C28 C30 98.8(5) . . ?
C30' C28 C30 42.8(6) . . ?
C24 C28 C30 109.8(5) . . ?
C29 C28 H28A 112.2 . . ?
C30' C28 H28A 72.1 . . ?
C24 C28 H28A 111.7 . . ?
C30 C28 H28A 111.7 . . ?
C29 C28 H28B 99.2 . . ?
C30' C28 H28B 98.0 . . ?
C24 C28 H28B 98.1 . . ?
C30 C28 H28B 137.8 . . ?
H28A C28 H28B 26.3 . . ?
C28 C29 H29A 109.5 . . ?
C28 C29 H29B 109.5 . . ?
H29A C29 H29B 109.5 . . ?
C28 C29 H29C 109.5 . . ?
H29A C29 H29C 109.5 . . ?
H29B C29 H29C 109.5 . . ?
C33 C32 C37 120.0 . . ?
C33 C32 C31 119.5(6) . . ?
C37 C32 C31 120.5(6) . . ?
C34 C33 C32 120.0 . . ?
C34 C33 H33A 120.0 . . ?
C32 C33 H33A 120.0 . . ?
C33 C34 C35 120.0 . . ?
C33 C34 H34A 120.0 . . ?
C35 C34 H34A 120.0 . . ?
C36 C35 C34 120.0 . . ?
C36 C35 H35A 120.0 . . ?
C34 C35 H35A 120.0 . . ?
C37 C36 C35 120.0 . . ?
C37 C36 H36A 120.0 . . ?
C35 C36 H36A 120.0 . . ?
C36 C37 C32 120.0 . . ?
C36 C37 H37A 120.0 . . ?
C32 C37 H37A 120.0 . . ?
C39 C38 H38A 109.5 . . ?
C39 C38 H38B 109.5 . . ?
H38A C38 H38B 109.5 . . ?
C39 C38 H38C 109.5 . . ?
H38A C38 H38C 109.5 . . ?
H38B C38 H38C 109.5 . . ?
C40 C39 C44 120.0 . . ?
C40 C39 C38 120.0(6) . . ?
C44 C39 C38 120.0(6) . . ?
C39 C40 C41 120.0 . . ?
C39 C40 H40A 120.0 . . ?
C41 C40 H40A 120.0 . . ?
C42 C41 C40 120.0 . . ?
C42 C41 H41A 120.0 . . ?
C40 C41 H41A 120.0 . . ?
C41 C42 C43 120.0 . . ?
C41 C42 H42A 120.0 . . ?
C43 C42 H42A 120.0 . . ?
C44 C43 C42 120.0 . . ?
C44 C43 H43A 120.0 . . ?
C42 C43 H43A 120.0 . . ?
C43 C44 C39 120.0 . . ?
C43 C44 H44A 120.0 . . ?
C39 C44 H44A 120.0 . . ?
C28 C30 H30A 109.5 . . ?
C28 C30 H30B 109.5 . . ?
C28 C30 H30C 109.5 . . ?
C28 C30' H28A 36.9 . . ?
C28 C30' H30D 109.5 . . ?
C28 C30' H30E 109.5 . . ?
H30D C30' H30E 109.5 . . ?
C28 C30' H30F 109.5 . . ?
H30D C30' H30F 109.5 . . ?
H30E C30' H30F 109.5 . . ?

loop_
_geom_bond_atom_site_label_1
_geom_bond_atom_site_label_2
_geom_bond_distance
_geom_bond_site_symmetry_2
_geom_bond_publ_flag
Ni1 N1 1.818(3) 2_765 ?
Ni1 N1 1.818(3) . ?
N1 C1 1.392(5) . ?
N1 H1 0.854(10) . ?
C1 C2 1.383(6) . ?
C1 C6 1.423(5) . ?
C2 C3 1.387(6) . ?
C2 C7 1.510(5) . ?
C3 C4 1.395(7) . ?
C3 H3A 0.9500 . ?
C4 C5 1.364(8) . ?
C4 H4A 0.9500 . ?
C5 C6 1.402(7) . ?
C5 H5A 0.9500 . ?
C6 C19 1.481(7) . ?
C7 C12 1.414(5) . ?
C7 C8 1.414(6) . ?
C8 C9 1.388(6) . ?
C8 C13 1.529(6) . ?
C9 C10 1.395(6) . ?
C9 H9A 0.9500 . ?
C10 C11 1.390(6) . ?
C10 H10A 0.9500 . ?
C11 C12 1.390(6) . ?
C11 H11A 0.9500 . ?
C12 C16 1.527(6) . ?
C13 C14 1.527(7) . ?
C13 C15 1.540(6) . ?
C13 H13A 1.0000 . ?
C14 H14A 0.9800 . ?
C14 H14B 0.9800 . ?
C14 H14C 0.9800 . ?
C15 H15A 0.9800 . ?
C15 H15B 0.9800 . ?
C15 H15C 0.9800 . ?
C16 C17 1.523(6) . ?
C16 C18 1.543(6) . ?
C16 H16A 1.0000 . ?
C17 H17A 0.9800 . ?
C17 H17B 0.9800 . ?
C17 H17C 0.9800 . ?
C18 H18A 0.9800 . ?
C18 H18B 0.9800 . ?
C18 H18C 0.9800 . ?
C19 C20 1.414(6) . ?
C19 C24 1.421(6) . ?
C20 C21 1.374(8) . ?
C20 C25 1.534(6) . ?
C21 C22 1.385(7) . ?
C21 H21A 0.9500 . ?
C22 C23 1.392(7) . ?
C22 H22A 0.9500 . ?
C23 C24 1.364(8) . ?
C23 H23A 0.9500 . ?
C24 C28 1.526(6) . ?
C25 C27 1.520(7) . ?
C25 C26 1.541(8) . ?
C25 H25A 1.0000 . ?
C26 H26A 0.9800 . ?
C26 H26B 0.9800 . ?
C26 H26C 0.9800 . ?
C27 H27A 0.9800 . ?
C27 H27B 0.9800 . ?
C27 H27C 0.9800 . ?
C28 C29 1.502(6) . ?
C28 C30' 1.512(8) . ?
C28 C30 1.578(8) . ?
C28 H28A 0.9600 . ?
C28 H28B 0.9599 . ?
C29 H29A 0.9800 . ?
C29 H29B 0.9800 . ?
C29 H29C 0.9800 . ?
C31 C32 1.493(8) . ?
C31 H31A 0.9800 . ?
C31 H31B 0.9800 . ?
C31 H31C 0.9800 . ?
C32 C33 1.3900 . ?
C32 C37 1.3900 . ?
C33 C34 1.3900 . ?
C33 H33A 0.9500 . ?
C34 C35 1.3900 . ?
C34 H34A 0.9500 . ?
C35 C36 1.3900 . ?
C35 H35A 0.9500 . ?
C36 C37 1.3900 . ?
C36 H36A 0.9500 . ?
C37 H37A 0.9500 . ?
C38 C39 1.491(8) . ?
C38 H38A 0.9800 . ?
C38 H38B 0.9800 . ?
C38 H38C 0.9800 . ?
C39 C40 1.3900 . ?
C39 C44 1.3900 . ?
C40 C41 1.3900 . ?
C40 H40A 0.9500 . ?
C41 C42 1.3900 . ?
C41 H41A 0.9500 . ?
C42 C43 1.3900 . ?
C42 H42A 0.9500 . ?
C43 C44 1.3900 . ?
C43 H43A 0.9500 . ?
C44 H44A 0.9500 . ?
C30 H30A 0.9800 . ?
C30 H30B 0.9800 . ?
C30 H30C 0.9800 . ?
C30' H28A 1.5216 . ?
C30' H30D 0.9800 . ?
C30' H30E 0.9800 . ?
C30' H30F 0.9800 . ?

loop_
_geom_torsion_atom_site_label_1
_geom_torsion_atom_site_label_2
_geom_torsion_atom_site_label_3
_geom_torsion_atom_site_label_4
_geom_torsion
_geom_torsion_site_symmetry_1
_geom_torsion_site_symmetry_2
_geom_torsion_site_symmetry_3
_geom_torsion_site_symmetry_4
_geom_torsion_publ_flag
N1 Ni1 N1 C1 -62(100) 2_765 . . . ?
Ni1 N1 C1 C2 1.1(6) . . . . ?
Ni1 N1 C1 C6 -177.8(3) . . . . ?
N1 C1 C2 C3 -179.9(4) . . . . ?
C6 C1 C2 C3 -0.9(6) . . . . ?
N1 C1 C2 C7 -0.7(6) . . . . ?
C6 C1 C2 C7 178.3(3) . . . . ?
C1 C2 C3 C4 -0.4(7) . . . . ?
C7 C2 C3 C4 -179.6(4) . . . . ?
C2 C3 C4 C5 0.9(7) . . . . ?
C3 C4 C5 C6 -0.1(7) . . . . ?
C4 C5 C6 C1 -1.1(7) . . . . ?
C4 C5 C6 C19 177.9(4) . . . . ?
C2 C1 C6 C5 1.6(6) . . . . ?
N1 C1 C6 C5 -179.4(4) . . . . ?
C2 C1 C6 C19 -177.4(4) . . . . ?
N1 C1 C6 C19 1.6(6) . . . . ?
C1 C2 C7 C12 -88.2(5) . . . . ?
C3 C2 C7 C12 91.0(5) . . . . ?
C1 C2 C7 C8 99.7(5) . . . . ?
C3 C2 C7 C8 -81.1(5) . . . . ?
C12 C7 C8 C9 -2.8(7) . . . . ?
C2 C7 C8 C9 169.3(4) . . . . ?
C12 C7 C8 C13 179.1(4) . . . . ?
C2 C7 C8 C13 -8.9(7) . . . . ?
C7 C8 C9 C10 -0.2(8) . . . . ?
C13 C8 C9 C10 177.9(5) . . . . ?
C8 C9 C10 C11 2.5(8) . . . . ?
C9 C10 C11 C12 -1.8(8) . . . . ?
C10 C11 C12 C7 -1.1(7) . . . . ?
C10 C11 C12 C16 -177.7(4) . . . . ?
C8 C7 C12 C11 3.4(7) . . . . ?
C2 C7 C12 C11 -168.6(4) . . . . ?
C8 C7 C12 C16 -180.0(4) . . . . ?
C2 C7 C12 C16 8.0(6) . . . . ?
C9 C8 C13 C14 -79.3(6) . . . . ?
C7 C8 C13 C14 98.8(5) . . . . ?
C9 C8 C13 C15 44.0(6) . . . . ?
C7 C8 C13 C15 -137.9(5) . . . . ?
C11 C12 C16 C17 83.9(5) . . . . ?
C7 C12 C16 C17 -92.6(5) . . . . ?
C11 C12 C16 C18 -40.0(6) . . . . ?
C7 C12 C16 C18 143.5(4) . . . . ?
C5 C6 C19 C20 -99.0(5) . . . . ?
C1 C6 C19 C20 80.0(5) . . . . ?
C5 C6 C19 C24 80.8(5) . . . . ?
C1 C6 C19 C24 -100.3(5) . . . . ?
C24 C19 C20 C21 -2.4(7) . . . . ?
C6 C19 C20 C21 177.4(5) . . . . ?
C24 C19 C20 C25 179.7(4) . . . . ?
C6 C19 C20 C25 -0.6(6) . . . . ?
C19 C20 C21 C22 0.6(9) . . . . ?
C25 C20 C21 C22 178.5(5) . . . . ?
C20 C21 C22 C23 1.0(10) . . . . ?
C21 C22 C23 C24 -1.0(9) . . . . ?
C22 C23 C24 C19 -0.8(8) . . . . ?
C22 C23 C24 C28 178.9(5) . . . . ?
C20 C19 C24 C23 2.4(7) . . . . ?
C6 C19 C24 C23 -177.3(4) . . . . ?
C20 C19 C24 C28 -177.2(4) . . . . ?
C6 C19 C24 C28 3.0(7) . . . . ?
C21 C20 C25 C27 28.2(6) . . . . ?
C19 C20 C25 C27 -153.9(4) . . . . ?
C21 C20 C25 C26 -95.7(6) . . . . ?
C19 C20 C25 C26 82.2(5) . . . . ?
C23 C24 C28 C29 55.8(7) . . . . ?
C19 C24 C28 C29 -124.5(5) . . . . ?
C23 C24 C28 C30' -98.8(9) . . . . ?
C19 C24 C28 C30' 80.8(9) . . . . ?
C23 C24 C28 C30 -53.0(7) . . . . ?
C19 C24 C28 C30 126.7(6) . . . . ?
C37 C32 C33 C34 0.0 . . . . ?
C31 C32 C33 C34 180.00(9) . . . . ?
C32 C33 C34 C35 0.0 . . . . ?
C33 C34 C35 C36 0.0 . . . . ?
C34 C35 C36 C37 0.0 . . . . ?
C35 C36 C37 C32 0.0 . . . . ?
C33 C32 C37 C36 0.0 . . . . ?
C31 C32 C37 C36 180.00(9) . . . . ?
C44 C39 C40 C41 0.0 . . . . ?
C38 C39 C40 C41 -179.98(9) . . . . ?
C39 C40 C41 C42 0.0 . . . . ?
C40 C41 C42 C43 0.0 . . . . ?
C41 C42 C43 C44 0.0 . . . . ?
C42 C43 C44 C39 0.0 . . . . ?
C40 C39 C44 C43 0.0 . . . . ?
C38 C39 C44 C43 179.98(9) . . . . ?
